data_2001533
loop_
_publ_author_name
'Willey, G. R.'
'Butcher, M. L.'
'Lakin, M. T.'
'Downs, G. W.'

_publ_section_title
;
 Structure of tricarbonyltris(diphenylphosphine)molybdenum(0) hexane
 solvate: <i>fac</i>-[Mo(CO)~3~(PPh~2~H)~3~] ^.^ 0.25C~6~H~14~
;
_journal_issue 7
_journal_name_full 'Acta Crystallographica Section C'
_journal_page_first 1350
_journal_page_last 1352
_journal_paper_doi 10.1107/S0108270193000289
_journal_volume 49
_journal_year 1993
_chemical_formula_sum 'C40.5 H36.5 Mo O3 P3'
_chemical_formula_weight 738.50
_space_group_IT_number 14
_space_group_name_Hall '-P 2yn'
_space_group_name_H-M_alt 'P 1 21/n 1'
_symmetry_cell_setting monoclinic
_symmetry_space_group_name_Hall '-P 2yn'
_symmetry_space_group_name_H-M 'P 1 21/n 1'
_atom_type_scat_source IntTabIV
_cell_angle_alpha 90.0
_cell_angle_beta 92.10(3)
_cell_angle_gamma 90.0
_cell_formula_units_Z 8
_cell_length_a 18.049(6)
_cell_length_b 17.661(8)
_cell_length_c 23.475(10)
_cell_measurement_reflns_used 29
_cell_measurement_temperature 290
_cell_measurement_theta_max 11
_cell_measurement_theta_min 2
_cell_volume 7478(5)
_diffrn_measurement_device 'Siemens R3m'
_diffrn_measurement_method \w-2\q
_diffrn_radiation_type MoK\a
_diffrn_radiation_wavelength 0.71069
_diffrn_reflns_av_R_equivalents 0.0426
_diffrn_reflns_limit_h_max 19
_diffrn_reflns_limit_h_min 0
_diffrn_reflns_limit_k_max 19
_diffrn_reflns_limit_k_min 0
_diffrn_reflns_limit_l_max 25
_diffrn_reflns_limit_l_min -25
_diffrn_reflns_number 10759
_diffrn_reflns_theta_max 45
_diffrn_standards_decay_% 'Slight decrease'
_diffrn_standards_interval_count 200
_diffrn_standards_number 3
_exptl_absorpt_coefficient_mu 0.51
_exptl_absorpt_correction_T_max 0.938
_exptl_absorpt_correction_T_min 0.826
_exptl_absorpt_correction_type 'Gaussian method'
_exptl_crystal_colour Colourless
_exptl_crystal_density_diffrn 1.312
_exptl_crystal_description Block
_exptl_crystal_size_max 0.37
_exptl_crystal_size_mid 0.34
_exptl_crystal_size_min 0.12
_refine_diff_density_max 1.3
_refine_diff_density_min -0.4
_refine_ls_extinction_coef none
_refine_ls_extinction_method none
_refine_ls_goodness_of_fit_obs 1.1159
_refine_ls_number_parameters 859
_refine_ls_number_reflns 5878
_refine_ls_R_factor_obs 0.062
_refine_ls_shift/esd_max 0.078
_refine_ls_structure_factor_coef F
_refine_ls_weighting_details 'w = 1/[\s^2^(F)+gF^2^], g=0.0034'
_refine_ls_weighting_scheme calc
_refine_ls_wR_factor_obs 0.066
_reflns_number_observed 5878
_reflns_number_total 9826
_reflns_observed_criterion I/\s(I)>=2.0
_cod_data_source_file li1041.cif
_cod_data_source_block li1041_structure_1_of_1
_cod_depositor_comments
;
The following automatic conversions were performed:

'_refine_ls_weighting_scheme' value '1/[\s^2^(F)+gF^2^], g=0.0034'
was changed to 'calc'. New tag '_refine_ls_weighting_details' was
created. The value of the new tag was set to 'w = 1/[\s^2^(F)+gF^2^],
g=0.0034'.

Automatic conversion script
Id: cif_fix_values 3143 2015-03-26 13:38:13Z robertas 
;
_cod_original_cell_volume 7477.94
_cod_original_formula_sum 'C40.5 H36.5 Mo1 O3 P3'
_cod_database_code 2001533

loop_
_space_group_symop_id
_space_group_symop_operation_xyz
1 x,y,z
2 -x+1/2,y+1/2,-z+1/2
3 -x,-y,-z
4 x+1/2,-y+1/2,z+1/2

loop_
_atom_site_label
_atom_site_fract_x
_atom_site_fract_y
_atom_site_fract_z
_atom_site_U_iso_or_equiv
Mo(1) .85730(5) .26429(6) .13626(4) .0350(10)
P(11) .98724(16) .28688(18) .10659(12) .0380(10)
P(12) .90957(17) .22953(19) .23235(12) .0420(10)
P(13) .87953(19) .12973(19) .10764(14) .0480(10)
O(11) .7855(6) .3095(7) .0189(4) .090(5)
O(12) .6953(5) .2439(7) .1714(4) .088(5)
O(13) .8328(6) .4331(6) .1681(5) .086(5)
C(11) .8139(7) .2909(7) .0626(5) .053(5)
C(12) .7565(7) .2474(8) .1593(5) .057(5)
C(13) .8448(7) .3694(8) .1571(5) .047(5)
C(101) 1.0227(6) .3819(7) .1070(4) .036(4)
C(102) 1.0894(7) .3991(7) .1354(5) .050(5)
C(103) 1.1186(7) .4717(8) .1336(6) .064(6)
C(104) 1.0809(8) .5278(8) .1040(6) .065(6)
C(105) 1.0144(8) .5135(8) .0767(5) .064(6)
C(106) .9862(6) .4395(7) .0784(5) .045(5)
C(107) 1.0151(6) .2496(6) .0382(5) .044(4)
C(108) .9811(7) .2758(8) -.0125(5) .060(5)
C(109) 1.0054(8) .2507(9) -.0653(6) .074(6)
C(110) 1.0587(9) .1996(10) -.0676(7) .084(7)
C(111) 1.0936(8) .1721(9) -.0195(8) .086(7)
C(112) 1.0718(7) .1978(8) .0348(6) .058(5)
C(113) .8504(7) .2323(8) .2934(5) .048(5)
C(114) .8470(8) .1720(9) .3317(6) .076(6)
C(115) .8027(9) .1786(13) .3795(7) .100(9)
C(116) .7662(9) .2425(14) .3897(6) .098(9)
C(117) .7685(8) .3013(10) .3537(6) .080(7)
C(118) .8099(7) .2961(9) .3055(6) .066(6)
C(119) .9929(6) .2785(6) .2587(5) .039(4)
C(120) .9904(7) .3532(8) .2710(5) .056(5)
C(121) 1.0536(7) .3923(8) .2894(6) .062(6)
C(122) 1.1204(7) .3572(8) .2949(5) .054(5)
C(123) 1.1240(7) .2830(9) .2813(6) .069(6)
C(124) 1.0606(7) .2433(8) .2640(5) .054(5)
C(125) .8413(10) .0938(8) .0403(6) .071(6)
C(126) .8892(12) .0788(11) -.0040(7) .127(10)
C(127) .855(2) .0528(19) -.0552(9) .22(2)
C(128) .787(4) .041(4) -.0680(18) .37(4)
C(129) .747(2) .052(2) -.0242(14) .23(2)
C(130) .7711(12) .0815(11) .0319(8) .121(10)
C(131) .8625(8) .0543(8) .1583(6) .057(5)
C(132) .8075(8) .0575(8) .1950(6) .063(6)
C(133) .7938(10) .0015(10) .2340(7) .086(8)
C(134) .8413(14) -.0612(13) .2364(8) .121(12)
C(135) .8887(14) -.0677(11) .2000(9) .138(13)
C(136) .9093(10) -.0083(9) .1607(8) .099(8)
Mo(2) .34670(5) .19835(6) .13213(4) .0330(10)
P(21) .47897(16) .18361(18) .10568(12) .0360(10)
P(22) .39234(17) .22602(18) .23152(12) .0390(10)
P(23) .35605(17) .33654(18) .10733(13) .0400(10)
O(21) .3338(5) .0293(5) .1658(4) .066(4)
O(22) .2843(5) .1466(5) .0114(4) .069(4)
O(23) .1811(5) .2034(6) .1649(4) .082(5)
C(21) .3397(6) .0897(8) .1533(5) .043(5)
C(22) .3093(6) .1678(7) .0538(5) .040(4)
C(23) .2419(7) .2039(7) .1543(5) .046(5)
C(201) .5176(6) .0879(7) .1077(5) .040(4)
C(202) .4822(7) .0328(7) .0768(5) .053(5)
C(203) .5131(9) -.0409(8) .0744(5) .066(6)
C(204) .5775(8) -.0552(8) .1033(6) .067(6)
C(205) .6118(8) -.0001(9) .1347(7) .085(7)
C(206) .5837(7) .0718(8) .1385(5) .057(5)
C(207) .5115(6) .2146(7) .0359(5) .043(4)
C(208) .5855(7) .2155(9) .0279(6) .081(7)
C(209) .6087(9) .2326(12) -.0269(8) .123(10)
C(210) .5609(10) .2490(10) -.0716(6) .084(7)
C(211) .4887(8) .2469(8) -.0611(5) .063(6)
C(212) .4626(7) .2310(7) -.0085(4) .045(4)
C(213) .4783(6) .1809(7) .2574(4) .036(4)
C(214) .5423(7) .2239(8) .2659(5) .064(6)
C(215) .6064(7) .1912(11) .2862(6) .075(7)
C(216) .6055(8) .1137(11) .2998(6) .077(7)
C(217) .5429(8) .0712(10) .2921(6) .073(6)
C(218) .4804(7) .1050(7) .2708(5) .050(5)
C(219) .3310(6) .2072(7) .2910(4) .036(4)
C(220) .2888(6) .1449(8) .2889(5) .049(5)
C(221) .2471(7) .1261(8) .3363(5) .058(5)
C(222) .2497(8) .1738(9) .3834(6) .064(6)
C(223) .2920(8) .2380(10) .3847(6) .071(6)
C(224) .3338(7) .2551(8) .3374(5) .059(5)
C(225) .2903(6) .3823(7) .0562(5) .042(4)
C(226) .3022(7) .4545(8) .0375(6) .071(6)
C(227) .2540(9) .4867(9) -.0016(7) .088(8)
C(228) .1931(8) .4496(10) -.0218(6) .073(7)
C(229) .1793(7) .3786(9) -.0021(6) .069(6)
C(230) .2274(7) .3441(7) .0365(5) .052(5)
C(231) .3594(6) .4038(6) .1668(5) .038(4)
C(232) .3026(7) .4081(7) .2056(6) .055(5)
C(233) .3036(11) .4539(9) .2525(6) .083(7)
C(234) .3612(12) .4973(11) .2631(7) .095(9)
C(235) .4191(11) .4968(10) .2267(8) .116(10)
C(236) .4202(8) .4490(9) .1768(6) .074(6)
C(1) .5209(15) .5380(16) .0451(12) .063(8)
C(2) .4844(16) .5556(17) .0087(13) .070(8)
C(3) .553(2) .460(3) .0412(17) .122(14)
H(11p) 1.032(5) .256(6) .141(4) 0.80
H(12p) .933(6) .167(5) .232(5) 0.80
H(13p) .954(5) .113(7) .090(5) 0.80
H(10a) 1.1161 .3598 .1556 0.80
H(10b) 1.1646 .4830 .1536 0.80
H(10c) 1.1024 .5774 .1017 0.80
H(10d) .9875 .5530 .0570 0.80
H(10e) .9396 .4281 .0593 0.80
H(10f) .9413 .3116 -.0107 0.80
H(10g) .9831 .2704 -.1000 0.80
H(11a) 1.0731 .1811 -.1040 0.80
H(11b) 1.1322 .1349 -.0216 0.80
H(11c) 1.0961 .1798 .0693 0.80
H(11d) .8744 .1267 .3244 .080
H(11e) .7982 .1366 .4051 0.80
H(11f) .7373 .2459 .4232 0.80
H(11g) .7423 .3469 .3623 0.80
H(11h) .8109 .3376 .2792 0.80
H(12a) .9439 .3794 .2667 0.80
H(12b) 1.0501 .4449 .2992 0.80
H(12c) 1.1637 .3841 .3086 0.80
H(12d) 1.1713 .2580 .2830 0.80
H(12e) 1.0636 .1903 .2552 0.80
H(12f) .9414 .0865 .0025 0.80
H(12g) .8885 .0448 -.0853 0.80
H(12h) .7713 .0203 -.1042 0.80
H(12i) .6950 .0444 -.0329 0.80
H(13a) .7382 .0912 .0623 0.80
H(13b) .7763 .1015 .1930 0.80
H(13c) .7528 .0044 .2588 0.80
H(13d) .8373 -.0985 .2660 0.80
H(13e) .9158 -.1144 .1996 0.80
H(13f) .9512 -.0112 .1367 0.80
H(21p) .505(6) .228(6) .147(4) 0.80
H(22p) .408(6) .288(5) .250(5) 0.80
H(23p) .416(4) .360(5) .077(4) 0.50
H(20a) .4364 .0443 .0565 0.80
H(20b) .4883 -.0799 .0525 0.80
H(20c) .6001 -.1042 .1003 0.80
H(20d) .6558 -.0129 .1569 0.80
H(20e) .6082 .1104 .1609 0.80
H(20f) .6196 .2044 .0591 0.80
H(20g) .6609 .2337 -.0334 0.80
H(21a) .5774 .2595 -.1093 0.80
H(21b) .4530 .2592 -.0910 0.80
H(21c) .4105 .2300 -.0020 0.80
H(21d) .5419 .2766 .2560 0.80
H(21e) .6511 .2202 .2920 0.80
H(21f) .6500 .0903 .3149 0.80
H(21g) .5441 .0181 .3009 0.80
H(21h) .4363 .0752 .2649 0.80
H(22a) .2867 .1139 .2553 0.80
H(22b) .2173 .0811 .3358 0.80
H(22c) .2212 .1609 .4158 0.80
H(22d) .2919 .2703 .4176 0.80
H(22e) .3645 .2995 .3377 0.80
H(22f) .3447 .4822 .0518 0.80
H(22g) .2631 .5372 -.0148 0.80
H(22h) .1600 .4732 -.0493 0.80
H(22i) .1355 .3520 -.0152 0.80
H(23a) .2188 .2934 .0494 0.80
H(23b) .2598 .3766 .1987 0.80
H(23c) .2632 .4552 .2780 0.80
H(23d) .3633 .5295 .2960 0.80
H(23e) .4609 .5296 .2334 0.80
H(23g) .4611 .4469 .1519 0.80

loop_
_geom_angle_atom_site_label_1
_geom_angle_atom_site_label_2
_geom_angle_atom_site_label_3
_geom_angle
_geom_angle_publ_flag
P(11) Mo(1) P(12) 87.90(10) yes
P(12) Mo(1) P(13) 87.10(10) yes
P(12) Mo(1) C(11) 178.3(4) yes
P(11) Mo(1) C(12) 179.7(4) yes
P(13) Mo(1) C(12) 95.2(4) yes
P(11) Mo(1) C(13) 92.1(4) yes
P(13) Mo(1) C(13) 177.3(4) yes
C(12) Mo(1) C(13) 87.6(6) yes
Mo(1) P(11) C(107) 118.6(4) yes
Mo(1) P(12) C(113) 119.6(4) yes
C(113) P(12) C(119) 102.7(5) yes
Mo(1) P(13) C(131) 119.1(5) yes
Mo(1) C(11) O(11) 177.0(11) yes
Mo(1) C(13) O(13) 175.8(10) yes
P(11) C(101) C(106) 121.6(8) no
C(101) C(102) C(103) 120.7(11) no
C(103) C(104) C(105) 121.0(13) no
C(101) C(106) C(105) 122.3(11) no
P(11) C(107) C(112) 121.4(9) no
C(107) C(108) C(109) 120.5(12) no
C(109) C(110) C(111) 121.6(16) no
C(107) C(112) C(111) 119.7(12) no
P(12) C(113) C(118) 121.0(10) no
C(113) C(114) C(115) 119.3(15) no
C(115) C(116) C(117) 121.0(15) no
C(113) C(118) C(117) 122.0(14) no
P(12) C(119) C(124) 122.4(9) no
C(119) C(120) C(121) 121.1(11) no
C(121) C(122) C(123) 118.1(12) no
C(119) C(124) C(123) 121.2(12) no
((13) C(125) C(130) 122.1(14) no
C(125) C(126) C(127) 116.(2) no
C(127) C(128) C(129) 111.(4) no
C(125) C(130) C(129) 117.(2) no
P(13) C(131) C(136) 119.4(12) no
C(131) C(132) C(133) 123.6(14) no
C(133) C(134) C(135) 118.8(19) no
C(131) C(136) C(135) 115.4(17) no
P(21) Mo(2) P(23) 88.30(10) yes
P(21) Mo(2) C(21) 91.8(3) yes
P(23) Mo(2) C(21) 178.9(3) yes
P(22) Mo(2) C(22) 175.7(3) yes
C(21) Mo(2) C(22) 87.0(5) yes
P(22) Mo(2) C(23) 91.7(3) yes
C(21) Mo(2) C(23) 84.9(5) yes
Mo(2) P(21) C(201) 117.1(4) yes
C(201) P(21) C(207) 99.5(5) yes
Mo(2) P(22) C(219) 119.1(4) yes
Mo(2) P(23) C(225) 122.0(4) yes
C(225) P(23) C(231) 102.4(5) yes
Mo(2) C(22) O(22) 174.5(10) yes
P(21) C(201) C(202) 118.4(9) no
C(202) C(201) C(206) 120.3(11) no
C(202) C(203) C(204) 119.0(13) no
C(204) C(205) C(206) 122.4(14) no
P(21) C(207) C(208) 118.3(9) no
P(11) Mo(1) P(13) 85.20(10) yes
P(11) Mo(1) C(11) 93.8(4) yes
P(13) Mo(1) C(11) 93.1(4) yes
P(12) Mo(1) C(12) 92.2(4) yes
C(11) Mo(1) C(12) 86.2(5) yes
P(12) Mo(1) C(13) 93.0(4) yes
C(11) Mo(1) C(13) 86.8(5) yes
Mo(1) P(11) C(101) 119.0(4) yes
C(101) P(11) C(107) 103.5(5) yes
Mo(1) P(12) C(119) 118.1(4) yes
Mo(1) P(13) C(125) 120.4(5) yes
C(125) P(13) C(131) 104.2(6) yes
Mo(1) C(12) O(12) 173.8(12) yes
P(11) C(101) C(102) 120.7(9) no
C(102) C(101) C(106) 117.7(11) no
C(102) C(103) C(104) 120.0(12) no
C(104) C(105) C(106) 118.2(12) no
P(11) C(107) C(108) 120.3(9) no
C(108) C(107) C(112) 118.2(11) no
C(108) C(109) C(110) 120.2(13) no
C(110) C(111) C(112) 119.7(14) no
P(12) C(113) C(114) 121.9(11) no
C(114) C(113) C(118) 117.1(12) no
C(114) C(115) C(116) 120.9(17) no
C(116) C(117) C(118) 119.7(16) no
P(12) C(119) C(120) 120.1(9) no
C(120) C(119) C(124) 117.4(11) no
C(120) C(121) C(122) 121.3(13) no
C(122) C(123) C(124) 120.8(13) no
P(13) C(125) C(126) 119.1(14) no
C(126) C(125) C(130) 118.8(16) no
C(126) C(127) C(128) 130.(3) no
C(128) C(129) C(130) 127.(4) no
P(13) C(131) C(132) 122.5(11) no
C(132) C(131) C(136) 118.1(14) no
C(132) C(133) C(134) 118.0(16) no
C(134) C(135) C(136) 125.(2) no
P(21) Mo(2) P(22) 88.10(10) yes
P(22) Mo(2) P(23) 90.20(10) yes
P(22) Mo(2) C(21) 88.7(3) yes
P(21) Mo(2) C(22) 92.1(3) yes
P(23) Mo(2) C(22) 94.1(3) yes
P(21) Mo(2) C(23) 176.7(4) yes
P(23) Mo(2) C(23) 94.9(4) yes
C(22) Mo(2) C(23) 87.8(5) yes
Mo(2) P(21) C(207) 121.9(4) yes
Mo(2) P(22) C(213) 118.2(4) yes
C(213) P(22) C(219) 101.2(5) yes
Mo(2) P(23) C(231) 116.9(4) yes
Mo(2) C(21) O(21) 178.0(10) yes
Mo(2) C(23) O(23) 175.9(10) yes
P(21) C(201) C(206) 121.2(9) no
C(201) C(202) C(203) 120.0(12) no
C(203) C(204) C(205) 120.5(14) no
C(201) C(206) C(205) 117.8(12) no
P(21) C(207) C(212) 121.3(9) no
C(208) C(207) C(212) 120.1(11) no
C(208) C(209) C(210) 123.4(15) no
C(210) C(211) C(212) 122.9(13) no
P(22) C(213) C(214) 120.0(10) no
C(214) C(213) C(218) 118.9(11) no
C(214) C(215) C(216) 118.3(14) no
C(216) C(217) C(218) 118.7(15) no
P(22) C(219) C(220) 118.5(9) no
C(220) C(219) C(224) 122.5(11) no
C(220) C(221) C(222) 118.9(12) no
C(222) C(223) C(224) 118.6(13) no
P(23) C(225) C(226) 120.9(9) no
C(226) C(225) C(230) 118.9(11) no
C(226) C(227) C(228) 121.6(15) no
C(228) C(229) C(230) 120.8(13) no
P(23) C(231) C(232) 121.8(9) no
C(232) C(231) C(236) 117.3(11) no
C(232) C(233) C(234) 119.2(16) no
C(234) C(235) C(236) 122.8(17) no
C(2) C(1) C(3) 116.(3) no
C(1) C(3) C(2)* 93.(3) no
C(207) C(208) C(209) 117.3(13) no
C(209) C(210) C(211) 116.4(14) no
C(207) C(212) C(211) 119.8(12) no
P(22) C(213) C(218) 121.1(8) no
C(213) C(214) C(215) 120.6(14) no
C(215) C(216) C(217) 121.6(14) no
C(213) C(218) C(217) 121.9(12) no
P(22) C(219) C(224) 118.8(9) no
C(219) C(220) C(221) 119.1(11) no
C(221) C(222) C(223) 121.5(13) no
C(219) C(224) C(223) 119.3(12) no
P(23) C(225) C(230) 120.2(9) no
C(225) C(226) C(227) 120.0(13) no
C(227) C(228) C(229) 118.9(14) no
C(225) C(230) C(229) 119.7(12) no
P(23) C(231) C(236) 120.8(10) no
C(231) C(232) C(233) 124.6(13) no
C(233) C(234) C(235) 119.7(16) no
C(231) C(236) C(235) 116.4(14) no
C(1) C(2) C(3)* 151.(4) no

loop_
_geom_bond_atom_site_label_1
_geom_bond_atom_site_label_2
_geom_bond_distance
_geom_bond_publ_flag
Mo(1) P(11) 2.503(3) yes
Mo(1) P(13) 2.506(4) yes
Mo(1) C(12) 1.940(13) yes
P(11) C(101) 1.796(12) yes
P(12) C(113) 1.820(12) yes
P(13) C(125) 1.815(15) yes
O(11) C(11) 1.176(15) yes
O(13) C(13) 1.176(17) yes
C(101) C(106) 1.375(16) no
C(103) C(104) 1.38(2) no
C(105) C(106) 1.404(19) no
C(107) C(112) 1.377(17) no
C(109) C(110) 1.32(2) no
C(111) C(112) 1.42(2) no
C(113) C(118) 1.38(2) no
C(115) C(116) 1.33(2) no
C(117) C(118) 1.38(2) no
C(119) C(124) 1.373(17) no
C(121) C(122) 1.358(18) no
C(123) C(124) 1.390(19) no
C(125) C(130) 1.29(3) no
C(127) C(128) 1.27(7) no
C(129) C(130) 1.47(4) no
C(131) C(136) 1.39(2) no
C(133) C(134) 1.40(3) no
C(135) C(136) 1.45(3) no
Mo(2) P(22) 2.494(3) yes
Mo(2) C(21) 1.988(14) yes
Mo(2) C(23) 1.982(12) yes
P(21) C(207) 1.844(11) yes
P(22) C(219) 1.843(11) yes
P(23) C(231) 1.833(11) yes
O(22) C(22) 1.140(14) yes
C(201) C(202) 1.360(17) no
C(202) C(203) 1.417(19) no
C(204) C(205) 1.36(2) no
C(207) C(208) 1.354(18) no
C(208) C(209) 1.40(2) no
C(210) C(211) 1.34(2) no
C(213) C(214) 1.391(17) no
C(214) C(215) 1.362(19) no
C(216) C(217) 1.36(2) no
C(219) C(220) 1.337(17) no
C(220) C(221) 1.406(17) no
C(222) C(223) 1.37(2) no
C(225) C(226) 1.368(18) no
C(226) C(227) 1.37(2) no
C(228) C(229) 1.36(2) no
C(231) C(232) 1.397(17) no
C(232) C(233) 1.37(2) no
C(234) C(235) 1.38(3) no
C(1) C(2) 1.11(4) no
C(2) C(3)* 1.36(5) no
Mo(1) P(12) 2.490(3) yes
Mo(1) C(11) 1.930(12) yes
Mo(1) C(13) 1.935(13) yes
P(11) C(107) 1.822(12) yes
P(12) C(119) 1.824(11) yes
P(13) C(131) 1.820(14) yes
O(12) C(12) 1.152(16) yes
C(101) C(102) 1.388(16) no
C(102) C(103) 1.387(19) no
C(104) C(105) 1.364(19) no
C(107) C(108) 1.397(17) no
C(108) C(109) 1.403(19) no
C(110) C(111) 1.36(2) no
C(113) C(114) 1.40(2) no
C(114) C(115) 1.41(2) no
C(116) C(117) 1.34(3) no
C(119) C(120) 1.352(17) no
C(120) C(121) 1.388(18) no
C(122) C(123) 1.35(2) no
C(125) C(126) 1.40(3) no
C(126) C(127) 1.41(3) no
C(128) C(129) 1.29(6) no
C(131) C(132) 1.34(2) no
C(132) C(133) 1.38(2) no
C(134) C(135) 1.24(3) no
Mo(2) P(21) 2.502(3) yes
Mo(2) P(23) 2.516(4) yes
Mo(2) C(22) 2.009(12) yes
P(21) C(201) 1.829(12) yes
P(22) C(213) 1.829(11) yes
P(23) C(225) 1.843(12) yes
O(21) C(21) 1.112(17) yes
O(23) C(23) 1.135(15) yes
C(201) C(206) 1.400(16) no
C(203) C(204) 1.35(2) no
C(205) C(206) 1.37(2) no
C(207) C(212) 1.371(15) no
C(209) C(210) 1.37(2) no
C(211) C(212) 1.367(17) no
C(213) C(218) 1.377(17) no
C(215) C(216) 1.41(3) no
C(217) C(218) 1.356(19) no
C(219) C(224) 1.378(17) no
C(221) C(222) 1.389(19) no
C(223) C(224) 1.400(19) no
C(225) C(230) 1.385(17) no
C(227) C(228) 1.35(2) no
C(229) C(230) 1.373(18) no
C(231) C(236) 1.372(18) no
C(233) C(234) 1.31(3) no
C(235) C(236) 1.44(2) no
C(1) C(3) 1.51(5) no
